data_2009329
loop_
_publ_author_name
'Lo, Kong Mun'
'Ng, Seik Weng'

_publ_section_title Bis[1,1,3,3-tetrabutyl-1,3-bis(2,3-diphenylquinoxaline-6-carboxylato)-1,3-distannoxane]
_journal_issue 12
_journal_name_full 'Acta Crystallographica Section C'
_journal_page_first IUC9900155
_journal_paper_doi 10.1107/S010827019909839X
_journal_volume 55
_journal_year 1999
_chemical_formula_iupac '[Sn4 (C4 H9)8 (C21 H13 N2 O2)4 O2]'
_chemical_formula_moiety '[Sn4 (C4 H9)8 (C21 H13 N2 O2)4 O2]'
_chemical_formula_sum 'C116 H124 N8 O10 Sn4'
_chemical_formula_weight 2264.99
_chemical_name_systematic
;
 Octabutyl 1-\k^2^C,2\k^2^C,3\k^2^C,4\k^2^C-
 tetrakis[\m-(2,3-diphenylquinoxalinyl-8-carboxylato)]-
 1:2\k^2^O,O';2:3\k^2^O;3:4\k^2^O,O';1:4\k^2^O-
 bis-\m~3~-oxo-1:2:3\k^3^O-tetratin
;
_space_group_IT_number 2
_symmetry_cell_setting triclinic
_symmetry_space_group_name_Hall '-P 1'
_symmetry_space_group_name_H-M 'P -1'
_audit_creation_method SHELXL-97
_cell_angle_alpha 109.19(2)
_cell_angle_beta 101.56(2)
_cell_angle_gamma 91.71(2)
_cell_formula_units_Z 1
_cell_length_a 12.639(6)
_cell_length_b 13.674(6)
_cell_length_c 16.599(6)
_cell_measurement_reflns_used 25
_cell_measurement_temperature 298(2)
_cell_measurement_theta_max 12.0
_cell_measurement_theta_min 8.0
_cell_volume 2640(2)
_computing_cell_refinement 'CELDIM (Enraf-Nonius, 1988)'
_computing_data_collection 'CAD-4/PC (Kretschmar, 1994)'
_computing_data_reduction 'XCAD4 (Harms, 1997)'
_computing_molecular_graphics 'ORTEPII (Johnson, 1976)'
_computing_publication_material 'SHELXL97 (Sheldrick, 1997b)'
_computing_structure_refinement 'SHELXL97 (Sheldrick, 1997b)'
_computing_structure_solution 'SHELXS97 (Sheldrick, 1997a)'
_diffrn_ambient_temperature 298(2)
_diffrn_measured_fraction_theta_full 0.998
_diffrn_measured_fraction_theta_max 0.998
_diffrn_measurement_device_type 'Enraf-Nonius CAD-4'
_diffrn_measurement_method \w-2\q
_diffrn_radiation_monochromator graphite
_diffrn_radiation_source 'fine-focus sealed tube'
_diffrn_radiation_type MoK\a
_diffrn_radiation_wavelength 0.71073
_diffrn_reflns_av_R_equivalents 0.043
_diffrn_reflns_av_sigmaI/netI 0.1093
_diffrn_reflns_limit_h_max 15
_diffrn_reflns_limit_h_min 0
_diffrn_reflns_limit_k_max 16
_diffrn_reflns_limit_k_min -16
_diffrn_reflns_limit_l_max 19
_diffrn_reflns_limit_l_min -19
_diffrn_reflns_number 9792
_diffrn_reflns_theta_full 25.04
_diffrn_reflns_theta_max 25.04
_diffrn_reflns_theta_min 1.33
_diffrn_standards_decay_% 3
_diffrn_standards_interval_time 60
_diffrn_standards_number 3
_exptl_absorpt_coefficient_mu 0.997
_exptl_absorpt_correction_T_max 0.803
_exptl_absorpt_correction_T_min 0.778
_exptl_absorpt_correction_type '\y scan'
_exptl_absorpt_process_details '[North et al. (1968) in WinGX (Farrugia, 1998)]'
_exptl_crystal_colour Colorless
_exptl_crystal_density_diffrn 1.425
_exptl_crystal_density_method 'not measured'
_exptl_crystal_description Block
_exptl_crystal_F_000 1156
_exptl_crystal_size_max 0.25
_exptl_crystal_size_mid 0.25
_exptl_crystal_size_min 0.22
_refine_diff_density_max 0.934
_refine_diff_density_min -0.913
_refine_ls_extinction_method none
_refine_ls_goodness_of_fit_ref 1.010
_refine_ls_hydrogen_treatment constr
_refine_ls_matrix_type full
_refine_ls_number_parameters 544
_refine_ls_number_reflns 9327
_refine_ls_number_restraints 66
_refine_ls_restrained_S_all 1.013
_refine_ls_R_factor_all 0.139
_refine_ls_R_factor_gt 0.070
_refine_ls_shift/su_max 0.001
_refine_ls_shift/su_mean 0.000
_refine_ls_structure_factor_coef Fsqd
_refine_ls_weighting_details 'calc w = 1/[\s^2^(Fo^2^)+(0.0670P)^2^+4.2110P] where P = (Fo^2^+2Fc^2^)/3'
_refine_ls_weighting_scheme calc
_refine_ls_wR_factor_ref 0.172
_reflns_number_gt 5266
_reflns_number_total 9327
_reflns_threshold_expression I>2\s(I)
_cod_data_source_file qb0138.cif
_cod_data_source_block I
_cod_depositor_comments
;
The following automatic conversions were performed:
'_symmetry_cell_setting' value 'Triclinic' changed to 'triclinic'
according to '/home/saulius/struct/CIF-dictionaries/cif_core.dic'
dictionary named 'cif_core.dic' version 2.4.1 from 2010-06-29.

Automatic conversion script
Id: cif_fix_enum 1527 2010-12-29 10:47:43Z saulius 

The following automatic conversions were performed:

'_symmetry_cell_setting' value 'Triclinic' changed to 'triclinic'
according to /home/saulius/struct/CIF-dictionaries/cif_core.dic
dictionary named 'cif_core.dic' version 2.4.1 from 2010-06-29.

Automatic conversion script
Id: cif_fix_values 1715 2011-07-08 13:25:40Z adriana 
;
_cod_database_code 2009329

loop_
_symmetry_equiv_pos_as_xyz
'x, y, z'
'-x, -y, -z'

loop_
_atom_site_label
_atom_site_fract_x
_atom_site_fract_y
_atom_site_fract_z
_atom_site_U_iso_or_equiv
_atom_site_adp_type
_atom_site_calc_flag
_atom_site_refinement_flags
_atom_site_occupancy
_atom_site_disorder_assembly
_atom_site_disorder_group
_atom_site_type_symbol
Sn1 -0.03736(5) 0.38418(5) -0.07504(4) 0.0445(2) Uani d . 1 . . Sn
Sn2 -0.15756(5) 0.45437(5) 0.12383(4) 0.0481(2) Uani d . 1 . . Sn
O1 0.0715(5) 0.3935(4) -0.2025(4) 0.050(2) Uani d . 1 . . O
O2 0.1706(6) 0.4087(5) -0.2939(4) 0.068(2) Uani d . 1 A . O
O3 -0.1385(6) 0.2462(5) -0.0776(5) 0.069(2) Uani d . 1 A . O
O4 -0.2372(6) 0.2979(5) 0.0211(5) 0.077(2) Uani d . 1 A . O
O5 -0.0614(5) 0.4701(4) 0.0441(3) 0.046(2) Uani d . 1 . . O
N1 -0.0328(4) 0.1416(3) -0.5796(2) 0.051(2) Uani d G 1 A . N
N2 -0.1767(3) 0.0245(3) -0.5321(3) 0.054(2) Uani d G 1 A . N
N3 -0.3491(3) -0.0743(3) -0.3016(2) 0.049(2) Uani d G 1 A . N
N4 -0.5260(3) -0.1112(3) -0.2356(3) 0.051(2) Uani d G 1 A . N
C1 0.0926(8) 0.2938(8) -0.0601(6) 0.062(3) Uani d D 1 A . C
C2 0.1120(8) 0.2680(9) 0.0238(7) 0.081(3) Uani d D 1 . . C
C3 0.2170(10) 0.2170(10) 0.0353(9) 0.117(5) Uani d D 1 A . C
C4 0.2400(10) 0.1920(10) 0.1200(10) 0.162(8) Uani d D 1 . . C
C5 -0.1597(8) 0.4050(10) -0.1724(8) 0.092(4) Uani d PDU 1.00 A 1 C
C6 -0.2690(10) 0.434(2) -0.1530(10) 0.115(6) Uani d PDU 0.50 A 1 C
C7 -0.360(2) 0.412(3) -0.236(2) 0.106(7) Uani d PDU 0.50 A 1 C
C8 -0.327(4) 0.458(3) -0.301(2) 0.130(10) Uani d PDU 0.50 A 1 C
C6' -0.2800(10) 0.370(2) -0.190(2) 0.115(6) Uani d PD 0.50 A 2 C
C7' -0.347(2) 0.377(2) -0.275(2) 0.106(7) Uani d PD 0.50 A 2 C
C8' -0.347(4) 0.490(3) -0.272(3) 0.130(10) Uani d PD 0.50 A 2 C
C9 -0.3082(8) 0.5106(8) 0.0894(7) 0.074(3) Uani d PDU 1.00 A 3 C
C10 -0.412(2) 0.439(2) 0.0730(10) 0.095(5) Uani d PDU 0.50 A 3 C
C11 -0.418(3) 0.412(3) 0.156(2) 0.122(6) Uani d PDU 0.50 A 3 C
C12 -0.518(2) 0.335(3) 0.138(2) 0.170(10) Uani d PDU 0.50 A 3 C
C10' -0.394(2) 0.506(2) 0.142(2) 0.095(5) Uani d PD 0.50 A 4 C
C11' -0.421(3) 0.392(2) 0.137(2) 0.122(6) Uani d PD 0.50 A 4 C
C12' -0.511(3) 0.338(2) 0.055(2) 0.170(10) Uani d PD 0.50 A 4 C
C13 -0.0894(9) 0.3610(8) 0.1930(6) 0.075(3) Uani d D 1 A . C
C14 0.0020(10) 0.4093(9) 0.2739(8) 0.098(4) Uani d D 1 . . C
C15 0.0370(10) 0.3230(10) 0.3105(9) 0.123(5) Uani d D 1 A . C
C16 0.133(2) 0.355(2) 0.3840(10) 0.230(10) Uani d D 1 . . C
C17 0.0993(8) 0.3617(7) -0.2766(6) 0.051(2) Uani d . 1 . . C
C18 0.0426(4) 0.2597(3) -0.3398(2) 0.050(2) Uani d G 1 A . C
C19 0.0414(3) 0.2399(3) -0.4277(3) 0.049(2) Uani d G 1 . . C
C20 -0.0317(2) 0.1614(2) -0.4918(2) 0.049(2) Uani d G 1 A . C
C21 -0.1036(3) 0.1029(2) -0.4680(2) 0.049(2) Uani d G 1 A . C
C22 -0.1025(4) 0.1228(4) -0.3801(2) 0.063(3) Uani d G 1 A . C
C23 -0.0294(4) 0.2012(4) -0.3160(2) 0.060(3) Uani d G 1 A . C
C24 -0.1059(4) 0.0632(4) -0.6437(2) 0.051(2) Uani d G 1 A . C
C25 -0.1048(6) 0.0599(5) -0.7308(3) 0.052(2) Uani d G 1 . . C
C26 -0.0096(5) 0.0408(5) -0.7606(5) 0.069(3) Uani d G 1 A . C
C27 -0.0066(6) 0.0364(6) -0.8449(5) 0.090(4) Uani d G 1 A . C
C28 -0.0989(8) 0.0512(6) -0.8995(3) 0.091(4) Uani d G 1 A . C
C29 -0.1941(6) 0.0703(6) -0.8698(4) 0.085(4) Uani d G 1 A . C
C30 -0.1970(5) 0.0747(5) -0.7854(5) 0.061(3) Uani d G 1 A . C
C31 -0.1779(4) 0.0046(3) -0.6200(2) 0.050(2) Uani d G 1 A . C
C32 -0.2695(5) -0.0653(4) -0.6778(4) 0.051(2) Uani d G 1 . . C
C33 -0.2552(5) -0.1346(5) -0.7566(4) 0.064(3) Uani d G 1 A . C
C34 -0.3408(7) -0.2065(4) -0.8126(4) 0.078(4) Uani d G 1 A . C
C35 -0.4406(6) -0.2090(5) -0.7898(5) 0.087(4) Uani d G 1 A . C
C36 -0.4548(4) -0.1396(6) -0.7110(5) 0.076(3) Uani d G 1 A . C
C37 -0.3692(6) -0.0678(5) -0.6550(4) 0.062(3) Uani d G 1 A . C
C38 -0.2168(8) 0.2350(7) -0.0450(6) 0.049(2) Uani d . 1 . . C
C39 -0.2914(4) 0.1381(3) -0.0890(3) 0.048(2) Uani d G 1 A . C
C40 -0.2812(3) 0.0735(3) -0.1708(3) 0.054(3) Uani d G 1 . . C
C41 -0.3594(2) -0.0096(2) -0.2197(2) 0.043(2) Uani d G 1 A . C
C42 -0.4478(3) -0.0281(2) -0.1867(2) 0.047(2) Uani d G 1 A . C
C43 -0.4580(4) 0.0366(3) -0.1049(2) 0.057(3) Uani d G 1 A . C
C44 -0.3798(4) 0.1197(3) -0.0560(2) 0.052(2) Uani d G 1 A . C
C45 -0.4273(4) -0.1574(3) -0.3505(2) 0.049(2) Uani d G 1 A . C
C46 -0.3992(5) -0.2293(4) -0.4254(4) 0.051(2) Uani d G 1 . . C
C47 -0.3539(6) -0.1933(4) -0.4814(5) 0.060(3) Uani d G 1 A . C
C48 -0.3269(5) -0.2637(6) -0.5545(4) 0.074(3) Uani d G 1 A . C
C49 -0.3452(6) -0.3700(6) -0.5716(4) 0.071(3) Uani d G 1 A . C
C50 -0.3905(6) -0.4061(4) -0.5156(5) 0.072(3) Uani d G 1 A . C
C51 -0.4175(5) -0.3357(5) -0.4425(4) 0.059(3) Uani d G 1 A . C
C52 -0.5158(3) -0.1759(3) -0.3175(3) 0.053(2) Uani d G 1 A . C
C53 -0.6139(4) -0.2389(5) -0.3693(5) 0.055(3) Uani d G 1 . . C
C54 -0.6560(6) -0.2400(5) -0.4537(5) 0.081(4) Uani d G 1 A . C
C55 -0.7511(7) -0.3026(7) -0.5031(4) 0.102(5) Uani d G 1 A . C
C56 -0.8041(5) -0.3639(6) -0.4682(7) 0.129(7) Uani d G 1 A . C
C57 -0.7620(6) -0.3628(5) -0.3838(7) 0.111(6) Uani d G 1 A . C
C58 -0.6669(6) -0.3003(6) -0.3344(5) 0.078(3) Uani d G 1 A . C
H1A 0.0787 0.2292 -0.1095 0.093 Uiso calc R 1 . . H
H1B 0.1584 0.3310 -0.0616 0.093 Uiso calc R 1 . . H
H2A 0.1163 0.3313 0.0735 0.121 Uiso calc R 1 A . H
H2B 0.0515 0.2213 0.0219 0.121 Uiso calc R 1 . . H
H3A 0.2765 0.2633 0.0356 0.175 Uiso calc R 1 . . H
H3B 0.2113 0.1532 -0.0139 0.175 Uiso calc R 1 . . H
H4A 0.2062 0.2395 0.1621 0.243 Uiso calc R 1 A . H
H4B 0.3167 0.1999 0.1428 0.243 Uiso calc R 1 . . H
H4C 0.2108 0.1221 0.1085 0.243 Uiso calc R 1 . . H
H5A -0.1307 0.4594 -0.1904 0.139 Uiso calc PR 0.50 A 1 H
H5B -0.1724 0.3416 -0.2226 0.139 Uiso calc PR 0.50 A 1 H
H6A -0.2629 0.5069 -0.1185 0.172 Uiso calc PR 0.50 A 1 H
H6B -0.2897 0.3943 -0.1185 0.172 Uiso calc PR 0.50 A 1 H
H7A -0.3776 0.3374 -0.2642 0.158 Uiso calc PR 0.50 A 1 H
H7B -0.4245 0.4414 -0.2193 0.158 Uiso calc PR 0.50 A 1 H
H8A -0.2540 0.4920 -0.2780 0.199 Uiso calc PR 0.50 A 1 H
H8B -0.3754 0.5083 -0.3099 0.199 Uiso calc PR 0.50 A 1 H
H8C -0.3302 0.4037 -0.3557 0.199 Uiso calc PR 0.50 A 1 H
H5'1 -0.1551 0.4797 -0.1618 0.139 Uiso calc PR 0.50 A 2 H
H5'2 -0.1381 0.3736 -0.2273 0.139 Uiso calc PR 0.50 A 2 H
H6'1 -0.3086 0.4120 -0.1411 0.172 Uiso calc PR 0.50 A 2 H
H6'2 -0.2871 0.2982 -0.1914 0.172 Uiso calc PR 0.50 A 2 H
H7'1 -0.3169 0.3366 -0.3239 0.158 Uiso calc PR 0.50 A 2 H
H7'2 -0.4209 0.3473 -0.2847 0.158 Uiso calc PR 0.50 A 2 H
H8'1 -0.2874 0.5324 -0.2270 0.199 Uiso calc PR 0.50 A 2 H
H8'2 -0.4140 0.5160 -0.2601 0.199 Uiso calc PR 0.50 A 2 H
H8'3 -0.3393 0.4940 -0.3276 0.199 Uiso calc PR 0.50 A 2 H
H9A -0.3114 0.5752 0.1356 0.112 Uiso calc PR 0.50 A 3 H
H9B -0.3088 0.5272 0.0368 0.112 Uiso calc PR 0.50 A 3 H
H10A -0.4132 0.3755 0.0245 0.143 Uiso calc PR 0.50 A 3 H
H10B -0.4752 0.4735 0.0578 0.143 Uiso calc PR 0.50 A 3 H
H11A -0.3523 0.3819 0.1731 0.183 Uiso calc PR 0.50 A 3 H
H11B -0.4212 0.4755 0.2033 0.183 Uiso calc PR 0.50 A 3 H
H12A -0.5168 0.3152 0.1880 0.248 Uiso calc PR 0.50 A 3 H
H12B -0.5164 0.2748 0.0881 0.248 Uiso calc PR 0.50 A 3 H
H12C -0.5824 0.3679 0.1257 0.248 Uiso calc PR 0.50 A 3 H
H9'1 -0.2937 0.5826 0.0943 0.112 Uiso calc PR 0.50 A 4 H
H9'2 -0.3396 0.4717 0.0282 0.112 Uiso calc PR 0.50 A 4 H
H10C -0.4594 0.5319 0.1187 0.143 Uiso calc PR 0.50 A 4 H
H10D -0.3671 0.5493 0.2024 0.143 Uiso calc PR 0.50 A 4 H
H11C -0.3568 0.3556 0.1336 0.183 Uiso calc PR 0.50 A 4 H
H11D -0.4450 0.3925 0.1886 0.183 Uiso calc PR 0.50 A 4 H
H12D -0.5291 0.2680 0.0520 0.248 Uiso calc PR 0.50 A 4 H
H12E -0.4861 0.3367 0.0037 0.248 Uiso calc PR 0.50 A 4 H
H12F -0.5741 0.3753 0.0581 0.248 Uiso calc PR 0.50 A 4 H
H13A -0.1474 0.3311 0.2108 0.112 Uiso calc R 1 . . H
H13B -0.0622 0.3039 0.1527 0.112 Uiso calc R 1 . . H
H14A -0.0230 0.4648 0.3173 0.146 Uiso calc R 1 A . H
H14B 0.0629 0.4382 0.2585 0.146 Uiso calc R 1 . . H
H15A -0.0237 0.2992 0.3301 0.184 Uiso calc R 1 . . H
H15B 0.0519 0.2643 0.2638 0.184 Uiso calc R 1 . . H
H16A 0.1484 0.2986 0.4050 0.352 Uiso calc R 1 A . H
H16B 0.1186 0.4137 0.4305 0.352 Uiso calc R 1 . . H
H16C 0.1940 0.3749 0.3644 0.352 Uiso calc R 1 . . H
H19 0.0896 0.2790 -0.4436 0.074 Uiso calc R 1 A . H
H22 -0.1507 0.0836 -0.3642 0.094 Uiso calc R 1 . . H
H23 -0.0287 0.2145 -0.2573 0.090 Uiso calc R 1 . . H
H26 0.0521 0.0309 -0.7240 0.103 Uiso calc R 1 . . H
H27 0.0571 0.0236 -0.8648 0.134 Uiso calc R 1 . . H
H28 -0.0969 0.0482 -0.9560 0.137 Uiso calc R 1 . . H
H29 -0.2558 0.0802 -0.9063 0.128 Uiso calc R 1 . . H
H30 -0.2607 0.0875 -0.7655 0.092 Uiso calc R 1 . . H
H33 -0.1885 -0.1329 -0.7719 0.096 Uiso calc R 1 . . H
H34 -0.3313 -0.2529 -0.8654 0.117 Uiso calc R 1 . . H
H35 -0.4978 -0.2571 -0.8273 0.131 Uiso calc R 1 . . H
H36 -0.5215 -0.1413 -0.6957 0.113 Uiso calc R 1 . . H
H37 -0.3787 -0.0214 -0.6022 0.092 Uiso calc R 1 . . H
H40 -0.2220 0.0858 -0.1929 0.081 Uiso calc R 1 A . H
H43 -0.5172 0.0242 -0.0828 0.085 Uiso calc R 1 . . H
H44 -0.3867 0.1629 -0.0012 0.078 Uiso calc R 1 . . H
H47 -0.3416 -0.1221 -0.4699 0.091 Uiso calc R 1 . . H
H48 -0.2965 -0.2396 -0.5919 0.111 Uiso calc R 1 . . H
H49 -0.3271 -0.4171 -0.6205 0.107 Uiso calc R 1 . . H
H50 -0.4028 -0.4772 -0.5270 0.107 Uiso calc R 1 . . H
H51 -0.4478 -0.3598 -0.4050 0.088 Uiso calc R 1 . . H
H54 -0.6205 -0.1990 -0.4771 0.122 Uiso calc R 1 . . H
H55 -0.7793 -0.3033 -0.5596 0.152 Uiso calc R 1 . . H
H56 -0.8678 -0.4058 -0.5013 0.194 Uiso calc R 1 . . H
H57 -0.7975 -0.4038 -0.3604 0.166 Uiso calc R 1 . . H
H58 -0.6387 -0.2995 -0.2779 0.117 Uiso calc R 1 . . H

loop_
_atom_site_aniso_label
_atom_site_aniso_U_11
_atom_site_aniso_U_22
_atom_site_aniso_U_33
_atom_site_aniso_U_12
_atom_site_aniso_U_13
_atom_site_aniso_U_23
Sn1 0.0469(4) 0.0406(4) 0.0380(4) -0.0003(3) 0.0076(3) 0.0043(3)
Sn2 0.0548(5) 0.0452(4) 0.0410(4) -0.0035(3) 0.0133(3) 0.0095(3)
O1 0.065(4) 0.043(4) 0.036(3) -0.008(3) 0.021(3) 0.001(3)
O2 0.076(5) 0.068(5) 0.043(4) -0.013(4) 0.014(4) -0.001(3)
O3 0.069(5) 0.044(4) 0.082(5) -0.009(4) 0.024(4) 0.004(4)
O4 0.092(6) 0.054(4) 0.066(5) -0.023(4) 0.025(4) -0.008(4)
O5 0.056(4) 0.042(3) 0.034(3) -0.001(3) 0.019(3) 0.001(3)
N1 0.054(5) 0.050(5) 0.049(5) 0.002(4) 0.015(4) 0.013(4)
N2 0.059(5) 0.036(4) 0.059(5) -0.001(4) 0.006(4) 0.012(4)
N3 0.046(5) 0.039(4) 0.056(5) -0.002(4) 0.015(4) 0.007(4)
N4 0.043(5) 0.038(4) 0.068(5) -0.007(4) 0.008(4) 0.016(4)
C1 0.058(7) 0.064(7) 0.070(7) 0.014(5) 0.027(6) 0.023(6)
C2 0.070(8) 0.076(8) 0.100(10) 0.012(7) 0.019(7) 0.036(7)
C3 0.090(10) 0.120(10) 0.150(10) 0.027(9) 0.000(10) 0.070(10)
C4 0.100(10) 0.22(2) 0.25(2) 0.030(10) 0.020(10) 0.19(2)
C5 0.068(8) 0.110(10) 0.094(9) 0.007(7) -0.014(7) 0.050(8)
C6 0.090(10) 0.13(2) 0.130(10) -0.010(10) -0.010(10) 0.060(10)
C7 0.080(10) 0.13(2) 0.13(2) 0.000(10) 0.000(10) 0.080(10)
C8 0.08(2) 0.16(2) 0.15(2) 0.04(2) 0.01(2) 0.06(2)
C6' 0.090(10) 0.13(2) 0.130(10) -0.010(10) -0.010(10) 0.060(10)
C7' 0.080(10) 0.13(2) 0.13(2) 0.000(10) 0.000(10) 0.080(10)
C8' 0.08(2) 0.16(2) 0.15(2) 0.04(2) 0.01(2) 0.06(2)
C9 0.063(7) 0.082(8) 0.078(7) 0.002(6) 0.015(6) 0.028(6)
C10 0.076(9) 0.110(10) 0.110(10) 0.010(10) 0.020(10) 0.043(9)
C11 0.100(10) 0.150(10) 0.140(10) 0.000(10) 0.030(10) 0.090(10)
C12 0.11(2) 0.18(2) 0.21(3) -0.01(2) 0.04(2) 0.08(2)
C10' 0.076(9) 0.110(10) 0.110(10) 0.010(10) 0.020(10) 0.043(9)
C11' 0.100(10) 0.150(10) 0.140(10) 0.000(10) 0.030(10) 0.090(10)
C12' 0.11(2) 0.18(2) 0.21(3) -0.01(2) 0.04(2) 0.08(2)
C13 0.098(9) 0.060(7) 0.075(8) 0.011(6) 0.028(7) 0.029(6)
C14 0.090(10) 0.100(10) 0.120(10) 0.001(8) -0.002(9) 0.075(9)
C15 0.130(10) 0.130(10) 0.140(10) 0.020(10) 0.020(10) 0.090(10)
C16 0.22(3) 0.18(2) 0.26(3) -0.07(2) -0.10(2) 0.12(2)
C17 0.059(7) 0.041(5) 0.049(6) 0.002(5) 0.013(5) 0.010(5)
C18 0.055(6) 0.050(6) 0.042(5) 0.005(5) 0.008(5) 0.012(5)
C19 0.041(5) 0.052(6) 0.043(5) -0.007(4) 0.007(4) 0.003(4)
C20 0.054(6) 0.050(6) 0.039(5) -0.001(5) 0.013(5) 0.009(4)
C21 0.052(6) 0.039(5) 0.050(6) -0.002(4) 0.007(5) 0.013(4)
C22 0.079(8) 0.065(7) 0.044(6) -0.004(6) 0.011(5) 0.022(5)
C23 0.073(7) 0.057(6) 0.042(6) -0.008(5) 0.011(5) 0.008(5)
C24 0.055(6) 0.039(5) 0.058(6) 0.004(5) 0.016(5) 0.014(5)
C25 0.065(7) 0.040(5) 0.042(5) -0.004(5) 0.004(5) 0.009(4)
C26 0.080(8) 0.070(7) 0.058(7) 0.011(6) 0.018(6) 0.023(6)
C27 0.100(10) 0.100(10) 0.071(8) 0.011(8) 0.054(8) 0.016(7)
C28 0.120(10) 0.100(10) 0.061(8) -0.012(9) 0.022(9) 0.030(7)
C29 0.120(10) 0.076(8) 0.051(7) 0.003(8) -0.008(7) 0.021(6)
C30 0.070(7) 0.046(6) 0.052(6) 0.008(5) 0.001(6) 0.004(5)
C31 0.064(7) 0.046(5) 0.042(5) 0.003(5) 0.006(5) 0.021(4)
C32 0.053(6) 0.040(5) 0.047(6) -0.002(5) -0.003(5) 0.008(4)
C33 0.074(8) 0.044(6) 0.062(7) -0.004(5) 0.003(6) 0.012(5)
C34 0.110(10) 0.034(6) 0.078(8) -0.011(6) -0.006(7) 0.015(5)
C35 0.100(10) 0.071(8) 0.080(9) -0.022(7) -0.026(8) 0.036(7)
C36 0.059(7) 0.075(8) 0.096(9) -0.013(6) -0.005(7) 0.048(7)
C37 0.057(7) 0.058(6) 0.074(7) 0.001(5) 0.011(6) 0.030(6)
C38 0.058(7) 0.039(5) 0.038(5) -0.004(5) -0.012(5) 0.009(5)
C39 0.049(6) 0.042(5) 0.050(6) 0.001(4) 0.012(5) 0.013(4)
C40 0.055(6) 0.049(6) 0.055(6) -0.014(5) 0.008(5) 0.018(5)
C41 0.035(5) 0.046(5) 0.039(5) -0.007(4) 0.006(4) 0.003(4)
C42 0.042(5) 0.038(5) 0.053(6) 0.002(4) 0.006(5) 0.008(4)
C43 0.058(7) 0.068(7) 0.045(6) 0.003(5) 0.014(5) 0.020(5)
C44 0.060(6) 0.043(5) 0.038(5) -0.004(5) 0.004(5) 0.001(4)
C45 0.054(6) 0.037(5) 0.060(6) 0.000(5) 0.015(5) 0.019(5)
C46 0.042(6) 0.046(6) 0.059(6) 0.002(4) 0.013(5) 0.010(5)
C47 0.066(7) 0.063(7) 0.060(7) 0.008(6) 0.016(6) 0.029(6)
C48 0.075(8) 0.089(9) 0.068(8) 0.016(7) 0.025(6) 0.033(7)
C49 0.062(7) 0.092(9) 0.050(6) 0.011(6) 0.016(6) 0.010(6)
C50 0.068(8) 0.053(7) 0.083(8) 0.004(6) 0.022(6) 0.006(6)
C51 0.055(6) 0.049(6) 0.069(7) 0.003(5) 0.022(5) 0.011(5)
C52 0.050(6) 0.054(6) 0.054(6) -0.004(5) 0.007(5) 0.020(5)
C53 0.043(6) 0.036(5) 0.078(7) 0.001(4) 0.017(5) 0.007(5)
C54 0.065(8) 0.066(7) 0.084(9) -0.001(6) -0.013(7) 0.006(6)
C55 0.067(9) 0.075(9) 0.110(10) 0.014(7) -0.021(8) -0.010(8)
C56 0.061(9) 0.070(10) 0.17(2) -0.002(7) 0.020(10) -0.060(10)
C57 0.063(9) 0.077(9) 0.150(10) -0.033(7) 0.050(9) -0.023(9)
C58 0.066(8) 0.064(7) 0.090(9) -0.003(6) 0.027(7) 0.003(6)

loop_
_atom_type_symbol
_atom_type_description
_atom_type_scat_dispersion_real
_atom_type_scat_dispersion_imag
_atom_type_scat_source
C C 0.0033 0.0016 'International Tables Vol C Tables 4.2.6.8 and 6.1.1.4'
H H 0.0000 0.0000 'International Tables Vol C Tables 4.2.6.8 and 6.1.1.4'
N N 0.0061 0.0033 'International Tables Vol C Tables 4.2.6.8 and 6.1.1.4'
O O 0.0106 0.0060 'International Tables Vol C Tables 4.2.6.8 and 6.1.1.4'
Sn Sn -0.6537 1.4246 'International Tables Vol C Tables 4.2.6.8 and 6.1.1.4'

loop_
_geom_angle_atom_site_label_1
_geom_angle_atom_site_label_2
_geom_angle_atom_site_label_3
_geom_angle_site_symmetry_1
_geom_angle_site_symmetry_3
_geom_angle
_geom_angle_publ_flag
C1 Sn1 C5 . . 140.9(5) yes
C1 Sn1 O1 . . 76.4(3) no
C1 Sn1 O3 . . 84.2(3) yes
C1 Sn1 O5 . . 109.9(3) yes
C1 Sn1 O5 . 2_565 96.5(3) yes
C5 Sn1 O1 . . 76.3(4) no
C5 Sn1 O3 . . 90.0(4) yes
C5 Sn1 O5 . . 108.9(4) yes
C5 Sn1 O5 . 2_565 96.6(4) yes
O1 Sn1 O3 . . 126.3(2) no
O1 Sn1 O5 . . 142.0(2) no
O1 Sn1 O5 . 2_565 65.0(2) nos
O3 Sn1 O5 . . 91.7(2) yes
O3 Sn1 O5 . 2_565 168.3(2) yes
O5 Sn1 O5 . 2_565 77.0(2) yes
C9 Sn2 C13 . . 139.9(4) yes
C9 Sn2 O1 . 2_565 95.5(3) yes
C9 Sn2 O2 . 2_565 81.1(3) no
C9 Sn2 O5 . . 109.1(3) yes
C9 Sn2 O4 . . 85.2(4) yes
C13 Sn2 O1 . 2_565 102.0(3) yes
C13 Sn2 O2 . 2_565 83.4(3) no
C13 Sn2 O4 . . 83.5(3) yes
C13 Sn2 O5 . . 109.3(4) yes
O1 Sn2 O2 2_565 2_565 49.6(2) no
O1 Sn2 O4 2_565 . 170.0(2) yes
O1 Sn2 O5 2_565 . 80.3(2) yes
O2 Sn2 O4 2_565 . 140.1(2) no
O2 Sn2 O5 2_565 . 129.8(2) no
O4 Sn2 O5 . . 90.1(2) yes
C17 O1 Sn2 . 2_565 109.5(5) no
C38 O3 Sn1 . . 134.0(6) no
C38 O4 Sn2 . . 136.5(7) no
Sn2 O5 Sn1 . . 136.3(3) no
Sn2 O5 Sn1 . 2_565 120.4(2) no
Sn1 O5 Sn1 . 2_565 103.0(2) no
C2 C1 Sn1 . . 114.5(6) no
C3 C2 C1 . . 110.7(8) no
C2 C3 C4 . . 112.0(10) no
C6 C5 Sn1 . . 120.0(10) no
C5 C6 C7 . . 114.0(10) no
C8 C7 C6 . . 112.0(10) no
C8' C7' C6' . . 111.0(10) no
C10 C9 Sn2 . . 118.0(10) no
C9 C10 C11 . . 110.0(10) no
C12 C11 C10 . . 110.0(10) no
C12' C11' C10' . . 109.0(10) no
C14 C13 Sn2 . . 119.1(7) no
C13 C14 C15 . . 107.5(8) no
C16 C15 C14 . . 114.0(10) no
O2 C17 O1 . . 122.9(8) no
O2 C17 C18 . . 121.4(8) no
O1 C17 C18 . . 115.6(8) no
C18 C19 C20 . . 120.0 no
C19 C18 C23 . . 120.0 no
C19 C18 C17 . . 116.8(5) no
C23 C18 C17 . . 121.0(5) no
C18 C23 C22 . . 120.0 no
C21 C22 C23 . . 120.0 no
C22 C21 C20 . . 120.0 no
C22 C21 N2 . . 120.0 no
C20 C21 N2 . . 120.0 no
N1 C20 C21 . . 120.0 no
N1 C20 C19 . . 120.0 no
C21 C20 C19 . . 120.0 no
C20 N1 C24 . . 120.0 no
N1 C24 C31 . . 120.0 no
N1 C24 C25 . . 113.1(4) no
C31 C24 C25 . . 126.5(4) no
N2 C31 C24 . . 120.0 no
N2 C31 C32 . . 113.1(4) no
C24 C31 C32 . . 126.0(4) no
C31 N2 C21 . . 120.0 no
C26 C25 C30 . . 120.0 no
C26 C25 C24 . . 118.9(5) no
C30 C25 C24 . . 121.1(5) no
C27 C26 C25 . . 120.0 no
C26 C27 C28 . . 120.0 no
C29 C28 C27 . . 120.0 no
C28 C29 C30 . . 120.0 no
C29 C30 C25 . . 120.0 no
C33 C32 C37 . . 120.0 no
C33 C32 C31 . . 118.4(5) no
C37 C32 C31 . . 121.6(5) no
C34 C33 C32 . . 120.0 no
C33 C34 C35 . . 120.0 no
C36 C35 C34 . . 120.0 no
C35 C36 C37 . . 120.0 no
C36 C37 C32 . . 120.0 no
O4 C38 O3 . . 125.4(9) no
O4 C38 C39 . . 117.1(9) no
O3 C38 C39 . . 117.5(8) no
C39 C40 C41 . . 120.0 no
C40 C39 C44 . . 120.0 no
C40 C39 C38 . . 118.4(5) no
C44 C39 C38 . . 120.9(5) no
C39 C44 C43 . . 120.0 no
C42 C43 C44 . . 120.0 no
C43 C42 C41 . . 120.0 no
C43 C42 N4 . . 120.0 no
C41 C42 N4 . . 120.0 no
N3 C41 C42 . . 120.0 no
N3 C41 C40 . . 120.0 no
C42 C41 C40 . . 120.0 no
C45 N3 C41 . . 120.0 no
C52 C45 N3 . . 120.0 no
C52 C45 C46 . . 123.8(4) no
N3 C45 C46 . . 115.2(4) no
C45 C52 N4 . . 120.0 no
C45 C52 C53 . . 124.3(4) no
N4 C52 C53 . . 113.5(4) no
C52 N4 C42 . . 120.0 no
C47 C46 C51 . . 120.0 no
C47 C46 C45 . . 120.2(5) no
C51 C46 C45 . . 119.8(5) no
C46 C47 C48 . . 120.0 no
C47 C48 C49 . . 120.0 no
C50 C49 C48 . . 120.0 no
C51 C50 C49 . . 120.0 no
C50 C51 C46 . . 120.0 no
C54 C53 C58 . . 120.0 no
C54 C53 C52 . . 121.1(6) no
C58 C53 C52 . . 118.9(6) no
C55 C54 C53 . . 120.0 no
C54 C55 C56 . . 120.0 no
C57 C56 C55 . . 120.0 no
C58 C57 C56 . . 120.0 no
C57 C58 C53 . . 120.0 no

loop_
_geom_bond_atom_site_label_1
_geom_bond_atom_site_label_2
_geom_bond_site_symmetry_2
_geom_bond_distance
_geom_bond_publ_flag
Sn1 C1 . 2.109(9) yes
Sn1 C5 . 2.100(10) yes
Sn1 O1 . 2.779(6) no
Sn1 O3 . 2.231(7) yes
Sn1 O5 . 2.030(5) yes
Sn1 O5 2_565 2.172(6) yes
Sn2 C9 . 2.120(10) yes
Sn2 C13 . 2.080(10) yes
Sn2 O1 2_565 2.174(6) yes
Sn2 O2 2_565 2.869(6) no
Sn2 O4 . 2.299(6) yes
Sn2 O5 . 2.022(5) yes
O1 C17 . 1.290(10) no
O2 C17 . 1.220(10) no
O3 C38 . 1.250(10) no
O4 C38 . 1.230(10) no
C1 C2 . 1.522(8) no
C2 C3 . 1.520(9) no
C3 C4 . 1.527(9) no
C5 C6 . 1.520(10) no
C6 C7 . 1.540(10) no
C7 C8 . 1.540(10) no
C6' C7' . 1.540(10) no
C7' C8' . 1.540(10) no
C9 C10 . 1.538(9) no
C10 C11 . 1.540(10) no
C11 C12 . 1.540(10) no
C10' C11' . 1.550(10) no
C11' C12' . 1.540(10) no
C13 C14 . 1.524(8) no
C14 C15 . 1.534(9) no
C15 C16 . 1.479(9) no
C17 O1 . 1.290(10) no
C17 C18 . 1.500(10) no
C19 C18 . 1.3900 no
C19 C20 . 1.3900 no
C18 C23 . 1.3900 no
C23 C22 . 1.3900 no
C22 C21 . 1.3900 no
C21 C20 . 1.3900 no
C21 N2 . 1.3900 no
C20 N1 . 1.3900 no
N1 C24 . 1.3900 no
C24 C31 . 1.3900 no
C24 C25 . 1.434(6) no
C31 N2 . 1.3900 no
C31 C32 . 1.436(6) no
C25 C26 . 1.3900 no
C25 C30 . 1.3900 no
C26 C27 . 1.3900 no
C27 C28 . 1.3900 no
C28 C29 . 1.3900 no
C29 C30 . 1.3900 no
C32 C33 . 1.3900 no
C32 C37 . 1.3900 no
C33 C34 . 1.3900 no
C34 C35 . 1.3900 no
C35 C36 . 1.3900 no
C36 C37 . 1.3900 no
C38 C39 . 1.480(9) no
C40 C39 . 1.3900 no
C40 C41 . 1.3900 no
C39 C44 . 1.3900 no
C44 C43 . 1.3900 no
C43 C42 . 1.3900 no
C42 C41 . 1.3900 no
C42 N4 . 1.3900 no
C41 N3 . 1.3900 no
N3 C45 . 1.3900 no
C45 C52 . 1.3900 no
C45 C46 . 1.426(6) no
C52 N4 . 1.3900 no
C52 C53 . 1.429(6) no
C46 C47 . 1.3900 no
C46 C51 . 1.3900 no
C47 C48 . 1.3900 no
C48 C49 . 1.3900 no
C49 C50 . 1.3900 no
C50 C51 . 1.3900 no
C53 C54 . 1.3900 no
C53 C58 . 1.3900 no
C54 C55 . 1.3900 no
C55 C56 . 1.3900 no
C56 C57 . 1.3900 no
C57 C58 . 1.3900 no
